data_4101019
loop_
_publ_author_name
'Lorenzo Barbieri'
'Claudia Graiff'
'Lisa Elviri'
'Maurizio Lanfranchi'
'Roberto Pattacini'
'Alessandro Stercoli '
'Antonio Tiripicchio'

_journal_name_full 'Journal of the American Chemical Society'
_journal_paper_doi 10.1021/ja0554110
_journal_year 2006
_chemical_formula_sum 'C56 H52 Ag2 N6 P4 S4'
_chemical_formula_weight 1276.90
_space_group_IT_number 14
_symmetry_cell_setting monoclinic
_symmetry_space_group_name_Hall '-P 2yn'
_symmetry_space_group_name_H-M 'P 1 21/n 1'
_cell_angle_alpha 90.00
_cell_angle_beta 117.894(10)
_cell_angle_gamma 90.00
_cell_formula_units_Z 4
_cell_length_a 20.777(10)
_cell_length_b 14.173(10)
_cell_length_c 21.317(10)
_cell_measurement_temperature 293(2)
_cell_volume 5548(5)
_diffrn_ambient_temperature 293(2)
_exptl_crystal_density_diffrn 1.529
_cod_depositor_comments
;
The following automatic conversions were performed:
'_symmetry_cell_setting' value 'Monoclinic' changed to 'monoclinic'
according to '/home/saulius/struct/CIF-dictionaries/cif_core.dic'
dictionary named 'cif_core.dic' version 2.4.1 from 2010-06-29.

Automatic conversion script
Id: cif_fix_enum 1527 2010-12-29 10:47:43Z saulius 
;
_cod_original_sg_symbol_H-M 'P 21/n'
_cod_database_code 4101019

loop_
_symmetry_equiv_pos_as_xyz
'x, y, z'
'-x+1/2, y+1/2, -z+1/2'
'-x, -y, -z'
'x-1/2, -y-1/2, z-1/2'

loop_
_atom_site_label
_atom_site_type_symbol
_atom_site_fract_x
_atom_site_fract_y
_atom_site_fract_z
_atom_site_U_iso_or_equiv
_atom_site_adp_type
_atom_site_occupancy
_atom_site_symmetry_multiplicity
_atom_site_calc_flag
_atom_site_refinement_flags
_atom_site_disorder_assembly
_atom_site_disorder_group
Ag1A Ag 0.41788(4) 0.02538(5) 0.45333(4) 0.0764(3) Uani 1 1 d . . .
Ag1B Ag 0.04486(4) 0.46969(5) 0.57562(4) 0.0710(3) Uani 1 1 d . . .
S1A S 0.48208(14) 0.00937(16) 0.58949(13) 0.0608(7) Uani 1 1 d . . .
S2B S 0.14180(15) 0.4340(2) 0.69431(15) 0.0996(12) Uani 1 1 d . . .
S2A S 0.29312(13) 0.0529(2) 0.35825(14) 0.0802(9) Uani 1 1 d . . .
S1B S -0.09403(12) 0.48853(16) 0.51704(13) 0.0577(7) Uani 1 1 d . . .
P1A P 0.47558(11) 0.21878(15) 0.55570(11) 0.0409(6) Uani 1 1 d . . .
P2B P 0.03732(11) 0.26537(15) 0.66936(11) 0.0395(6) Uani 1 1 d . . .
P2A P 0.31694(11) 0.22807(15) 0.45490(11) 0.0383(5) Uani 1 1 d . . .
P1B P -0.06399(11) 0.27735(15) 0.51523(11) 0.0381(5) Uani 1 1 d . A .
N1A N 0.4013(3) 0.1986(4) 0.4883(3) 0.0401(17) Uani 1 1 d . . .
N1B N 0.0077(3) 0.2887(4) 0.5866(3) 0.0371(16) Uani 1 1 d . . .
N2A N 0.5369(4) 0.1534(6) 0.6845(4) 0.070(2) Uani 1 1 d . . .
N2B N -0.1960(4) 0.3478(5) 0.4629(4) 0.064(2) Uani 1 1 d . . .
N3A N 0.1919(4) 0.1666(5) 0.3655(4) 0.064(2) Uani 1 1 d . . .
N3B N 0.1226(4) 0.3318(6) 0.7913(4) 0.069(2) Uani 1 1 d . . .
C1A C 0.5020(4) 0.1233(6) 0.6203(5) 0.046(2) Uani 1 1 d . . .
C1B C -0.1292(5) 0.3745(6) 0.4944(4) 0.048(2) Uani 1 1 d . . .
C2A C 0.5675(7) 0.0792(8) 0.7412(5) 0.118(5) Uani 1 1 d . . .
H2A1 H 0.5919 0.1090 0.7869 0.176 Uiso 1 1 calc R . .
H2A2 H 0.6014 0.0408 0.7339 0.176 Uiso 1 1 calc R . .
H2A3 H 0.5286 0.0405 0.7391 0.176 Uiso 1 1 calc R . .
C2B C -0.2523(5) 0.4229(8) 0.4411(6) 0.092(4) Uani 1 1 d . . .
H2B1 H -0.2998 0.3947 0.4181 0.137 Uiso 1 1 calc R . .
H2B2 H -0.2468 0.4654 0.4089 0.137 Uiso 1 1 calc R . .
H2B3 H -0.2467 0.4570 0.4823 0.137 Uiso 1 1 calc R . .
C3A C 0.2583(4) 0.1429(6) 0.3870(4) 0.048(2) Uani 1 1 d . . .
C3B C 0.1052(4) 0.3509(6) 0.7280(5) 0.046(2) Uani 1 1 d . . .
C4A C 0.1333(5) 0.1140(8) 0.3055(5) 0.088(4) Uani 1 1 d . . .
H4A1 H 0.0867 0.1389 0.2963 0.133 Uiso 1 1 calc R . .
H4A2 H 0.1358 0.0484 0.3177 0.133 Uiso 1 1 calc R . .
H4A3 H 0.1395 0.1208 0.2639 0.133 Uiso 1 1 calc R . .
C4B C 0.1798(6) 0.3872(8) 0.8504(5) 0.100(4) Uani 1 1 d . . .
H4B1 H 0.1852 0.3640 0.8949 0.150 Uiso 1 1 calc R . .
H4B2 H 0.1658 0.4525 0.8453 0.150 Uiso 1 1 calc R . .
H4B3 H 0.2252 0.3810 0.8492 0.150 Uiso 1 1 calc R . .
C5A C 0.5454(4) 0.2218(6) 0.5289(4) 0.044(2) Uani 1 1 d . . .
C5B C -0.0396(4) 0.2790(5) 0.4453(4) 0.042(2) Uani 1 1 d . . .
C6A C 0.5281(5) 0.2268(6) 0.4576(5) 0.0609(13) Uani 1 1 d . . .
H6A H 0.4797 0.2271 0.4227 0.073 Uiso 1 1 calc R . .
C6B C -0.0949(5) 0.2925(6) 0.3757(5) 0.0642(13) Uani 1 1 d . . .
H6B H -0.1427 0.3022 0.3668 0.077 Uiso 1 1 calc R . .
C7A C 0.5839(5) 0.2315(6) 0.4390(5) 0.0609(13) Uani 1 1 d . . .
H7A H 0.5725 0.2359 0.3914 0.073 Uiso 1 1 calc R . .
C7B C -0.0778(5) 0.2912(7) 0.3203(5) 0.0642(13) Uani 1 1 d . . .
H7B H -0.1142 0.3022 0.2742 0.077 Uiso 1 1 calc R . .
C8A C 0.6560(5) 0.2297(6) 0.4901(6) 0.070(3) Uani 1 1 d . . .
H8A H 0.6930 0.2338 0.4774 0.084 Uiso 1 1 calc R . .
C8B C -0.0079(6) 0.2740(7) 0.3325(5) 0.077(3) Uani 1 1 d . . .
H8B H 0.0030 0.2723 0.2949 0.092 Uiso 1 1 calc R . .
C9A C 0.6721(5) 0.2218(6) 0.5604(5) 0.0609(13) Uani 1 1 d . . .
H9A H 0.7207 0.2188 0.5946 0.073 Uiso 1 1 calc R . .
C9B C 0.0463(5) 0.2592(7) 0.4014(5) 0.0642(13) Uani 1 1 d . . .
H9B H 0.0933 0.2460 0.4094 0.077 Uiso 1 1 calc R . .
C10A C 0.6191(5) 0.2180(6) 0.5824(5) 0.0609(13) Uani 1 1 d . . .
H10A H 0.6312 0.2131 0.6301 0.073 Uiso 1 1 calc R . .
C10B C 0.0319(5) 0.2635(7) 0.4585(5) 0.0642(13) Uani 1 1 d . . .
H10B H 0.0691 0.2562 0.5046 0.077 Uiso 1 1 calc R . .
C11A C 0.4780(4) 0.3315(6) 0.5971(4) 0.043(2) Uani 1 1 d . . .
C11B C -0.1091(4) 0.1658(5) 0.5096(4) 0.039(2) Uani 1 1 d . . .
C12A C 0.5064(5) 0.4092(6) 0.5800(4) 0.0615(13) Uani 1 1 d . . .
H12A H 0.5323 0.4024 0.5546 0.074 Uiso 1 1 calc R . .
C12B C -0.0931(5) 0.0907(6) 0.4794(4) 0.0588(13) Uani 1 1 d . A 1
H12B H -0.0662 0.0991 0.4552 0.071 Uiso 1 1 calc R A 1
C13A C 0.4958(5) 0.4978(6) 0.6011(5) 0.0615(13) Uani 1 1 d . . .
H13A H 0.5142 0.5507 0.5891 0.074 Uiso 1 1 calc R . .
C13B C -0.1184(5) -0.0012(6) 0.4854(5) 0.0588(13) Uani 1 1 d . A 1
H13B H -0.1059 -0.0536 0.4671 0.071 Uiso 1 1 calc R A 1
C14A C 0.4593(5) 0.5086(7) 0.6388(5) 0.081(4) Uani 1 1 d . . .
H14A H 0.4526 0.5687 0.6522 0.097 Uiso 1 1 calc R . .
C14B C -0.1604(5) -0.0113(7) 0.5178(5) 0.077(3) Uani 1 1 d . . .
H14B H -0.1774 -0.0710 0.5207 0.093 Uiso 1 1 calc R A 1
C15A C 0.4318(5) 0.4315(7) 0.6577(5) 0.0615(13) Uani 1 1 d . . .
H15A H 0.4071 0.4397 0.6841 0.074 Uiso 1 1 calc R . .
C15B C -0.1785(5) 0.0635(6) 0.5464(5) 0.0588(13) Uani 1 1 d . A .
H15B H -0.2080 0.0550 0.5679 0.071 Uiso 1 1 calc R . .
C16A C 0.4409(5) 0.3424(7) 0.6376(4) 0.0615(13) Uani 1 1 d . . .
H16A H 0.4228 0.2901 0.6506 0.074 Uiso 1 1 calc R . .
C16B C -0.1524(5) 0.1534(6) 0.5431(4) 0.0588(13) Uani 1 1 d . A .
H16B H -0.1638 0.2048 0.5631 0.071 Uiso 1 1 calc R . .
C17A C 0.3027(4) 0.3408(6) 0.4115(4) 0.040(2) Uani 1 1 d . . .
C17B C -0.0337(4) 0.2664(6) 0.6953(4) 0.043(2) Uani 1 1 d . . .
C18A C 0.2753(5) 0.3443(7) 0.3387(5) 0.0673(14) Uani 1 1 d . . .
H18A H 0.2590 0.2902 0.3110 0.081 Uiso 1 1 calc R . .
C18B C -0.0773(5) 0.3484(7) 0.6769(5) 0.0726(15) Uani 1 1 d . . .
H18B H -0.0690 0.3977 0.6528 0.087 Uiso 1 1 calc R . .
C19A C 0.2731(5) 0.4311(7) 0.3088(5) 0.0673(14) Uani 1 1 d . . .
H19A H 0.2535 0.4348 0.2598 0.081 Uiso 1 1 calc R . .
C19B C -0.1334(5) 0.3541(7) 0.6957(5) 0.0726(15) Uani 1 1 d . . .
H19B H -0.1633 0.4070 0.6835 0.087 Uiso 1 1 calc R . .
C20A C 0.2979(5) 0.5113(6) 0.3470(6) 0.069(3) Uani 1 1 d . . .
H20A H 0.2971 0.5684 0.3252 0.083 Uiso 1 1 calc R . .
C20B C -0.1438(5) 0.2816(9) 0.7319(5) 0.085(3) Uani 1 1 d . . .
H20B H -0.1800 0.2866 0.7457 0.102 Uiso 1 1 calc R . .
C21A C 0.3231(5) 0.5059(7) 0.4160(6) 0.0673(14) Uani 1 1 d . . .
H21A H 0.3401 0.5606 0.4429 0.081 Uiso 1 1 calc R . .
C21B C -0.1029(5) 0.2029(7) 0.7482(5) 0.0726(15) Uani 1 1 d . . .
H21B H -0.1122 0.1537 0.7717 0.087 Uiso 1 1 calc R . .
C22A C 0.3255(5) 0.4217(7) 0.4508(5) 0.0673(14) Uani 1 1 d . . .
H22A H 0.3423 0.4206 0.4996 0.081 Uiso 1 1 calc R . .
C22B C -0.0464(5) 0.1942(7) 0.7301(5) 0.0726(15) Uani 1 1 d . . .
H22B H -0.0180 0.1399 0.7417 0.087 Uiso 1 1 calc R . .
C23A C 0.2865(4) 0.2322(5) 0.5210(4) 0.0358(19) Uani 1 1 d . . .
C23B C 0.0810(4) 0.1518(6) 0.6907(4) 0.039(2) Uani 1 1 d . . .
C24A C 0.3095(4) 0.1595(6) 0.5718(4) 0.0536(12) Uani 1 1 d . . .
H24A H 0.3383 0.1107 0.5697 0.064 Uiso 1 1 calc R . .
C24B C 0.0403(5) 0.0706(7) 0.6609(5) 0.0708(14) Uani 1 1 d . . .
H24B H -0.0100 0.0752 0.6337 0.085 Uiso 1 1 calc R . .
C25A C 0.2894(4) 0.1609(6) 0.6241(4) 0.0536(12) Uani 1 1 d . . .
H25A H 0.3045 0.1128 0.6577 0.064 Uiso 1 1 calc R . .
C25B C 0.0734(6) -0.0168(7) 0.6712(5) 0.0708(14) Uani 1 1 d . . .
H25B H 0.0460 -0.0704 0.6503 0.085 Uiso 1 1 calc R . .
C26A C 0.2473(5) 0.2321(8) 0.6277(5) 0.069(3) Uani 1 1 d . . .
H26A H 0.2356 0.2333 0.6648 0.082 Uiso 1 1 calc R . .
C26B C 0.1471(7) -0.0230(7) 0.7124(5) 0.078(3) Uani 1 1 d . . .
H26B H 0.1701 -0.0812 0.7197 0.093 Uiso 1 1 calc R . .
C27A C 0.2219(4) 0.3017(6) 0.5778(4) 0.0536(12) Uani 1 1 d . . .
H27A H 0.1916 0.3486 0.5799 0.064 Uiso 1 1 calc R . .
C27B C 0.1867(6) 0.0555(7) 0.7428(5) 0.0708(14) Uani 1 1 d . . .
H27B H 0.2367 0.0498 0.7710 0.085 Uiso 1 1 calc R . .
C28A C 0.2415(4) 0.3024(6) 0.5237(4) 0.0536(12) Uani 1 1 d . . .
H28A H 0.2244 0.3498 0.4896 0.064 Uiso 1 1 calc R . .
C28B C 0.1555(5) 0.1429(7) 0.7333(5) 0.0708(14) Uani 1 1 d . . .
H28B H 0.1838 0.1955 0.7552 0.085 Uiso 1 1 calc R . .

loop_
_atom_site_aniso_label
_atom_site_aniso_U_11
_atom_site_aniso_U_22
_atom_site_aniso_U_33
_atom_site_aniso_U_23
_atom_site_aniso_U_13
_atom_site_aniso_U_12
Ag1A 0.0615(5) 0.0553(5) 0.0986(7) -0.0196(4) 0.0258(5) 0.0077(4)
Ag1B 0.0677(5) 0.0585(5) 0.0682(5) 0.0113(4) 0.0163(4) -0.0144(4)
S1A 0.0709(16) 0.0399(14) 0.0817(18) 0.0067(12) 0.0441(15) 0.0094(12)
S2B 0.0723(19) 0.119(3) 0.0723(19) 0.0266(17) 0.0042(16) -0.0535(18)
S2A 0.0551(16) 0.094(2) 0.0746(18) -0.0444(16) 0.0165(14) 0.0084(14)
S1B 0.0557(15) 0.0419(14) 0.0794(18) 0.0089(12) 0.0348(14) 0.0003(11)
P1A 0.0338(12) 0.0420(13) 0.0462(14) -0.0022(11) 0.0179(11) 0.0028(11)
P2B 0.0335(12) 0.0435(13) 0.0431(14) 0.0013(10) 0.0193(11) -0.0008(10)
P2A 0.0351(12) 0.0417(13) 0.0395(13) -0.0023(10) 0.0184(11) 0.0011(11)
P1B 0.0342(12) 0.0384(13) 0.0419(13) 0.0046(10) 0.0179(11) 0.0017(10)
N1A 0.037(4) 0.038(4) 0.039(4) 0.003(3) 0.012(3) 0.004(3)
N1B 0.030(4) 0.047(4) 0.038(4) 0.008(3) 0.018(3) 0.001(3)
N2A 0.073(6) 0.073(6) 0.052(5) 0.006(5) 0.017(5) 0.023(5)
N2B 0.032(4) 0.056(5) 0.081(6) 0.011(4) 0.007(4) 0.000(4)
N3A 0.040(5) 0.082(6) 0.048(5) -0.012(4) 0.003(4) -0.001(4)
N3B 0.068(5) 0.078(6) 0.051(5) -0.003(4) 0.018(5) -0.033(5)
C1A 0.041(5) 0.053(6) 0.049(6) -0.006(4) 0.026(5) 0.005(4)
C1B 0.045(6) 0.055(6) 0.048(6) 0.011(4) 0.025(5) 0.009(5)
C2A 0.159(12) 0.106(10) 0.065(8) 0.029(7) 0.034(8) 0.051(9)
C2B 0.055(7) 0.088(9) 0.123(9) 0.021(7) 0.035(7) 0.024(6)
C3A 0.038(5) 0.068(6) 0.031(5) -0.004(4) 0.011(4) 0.005(5)
C3B 0.039(5) 0.059(6) 0.046(6) -0.005(5) 0.026(5) -0.009(4)
C4A 0.055(7) 0.116(10) 0.069(7) -0.022(7) 0.008(6) -0.022(6)
C4B 0.102(9) 0.121(10) 0.060(7) -0.022(7) 0.024(7) -0.050(8)
C5A 0.038(5) 0.044(5) 0.059(6) -0.009(4) 0.029(5) 0.001(4)
C5B 0.047(5) 0.034(5) 0.038(5) -0.001(4) 0.015(4) -0.005(4)
C6A 0.052(3) 0.060(3) 0.079(3) -0.005(3) 0.038(3) 0.000(3)
C6B 0.061(3) 0.081(4) 0.064(4) 0.004(3) 0.040(3) 0.006(3)
C7A 0.052(3) 0.060(3) 0.079(3) -0.005(3) 0.038(3) 0.000(3)
C7B 0.061(3) 0.081(4) 0.064(4) 0.004(3) 0.040(3) 0.006(3)
C8A 0.077(7) 0.052(6) 0.114(9) -0.012(6) 0.073(7) -0.008(5)
C8B 0.112(9) 0.086(8) 0.067(7) -0.002(6) 0.070(7) -0.022(7)
C9A 0.052(3) 0.060(3) 0.079(3) -0.005(3) 0.038(3) 0.000(3)
C9B 0.061(3) 0.081(4) 0.064(4) 0.004(3) 0.040(3) 0.006(3)
C10A 0.052(3) 0.060(3) 0.079(3) -0.005(3) 0.038(3) 0.000(3)
C10B 0.061(3) 0.081(4) 0.064(4) 0.004(3) 0.040(3) 0.006(3)
C11A 0.026(4) 0.049(5) 0.042(5) -0.002(4) 0.006(4) 0.001(4)
C11B 0.039(5) 0.040(5) 0.036(5) 0.006(4) 0.016(4) 0.001(4)
C12A 0.058(3) 0.053(3) 0.066(3) -0.015(3) 0.023(3) -0.003(3)
C12B 0.061(3) 0.052(3) 0.067(3) -0.003(3) 0.033(3) -0.005(2)
C13A 0.058(3) 0.053(3) 0.066(3) -0.015(3) 0.023(3) -0.003(3)
C13B 0.061(3) 0.052(3) 0.067(3) -0.003(3) 0.033(3) -0.005(2)
C14A 0.070(7) 0.063(7) 0.073(7) -0.033(6) 0.004(6) 0.003(6)
C14B 0.076(7) 0.067(7) 0.077(7) 0.009(6) 0.026(6) -0.037(6)
C15A 0.058(3) 0.053(3) 0.066(3) -0.015(3) 0.023(3) -0.003(3)
C15B 0.061(3) 0.052(3) 0.067(3) -0.003(3) 0.033(3) -0.005(2)
C16A 0.058(3) 0.053(3) 0.066(3) -0.015(3) 0.023(3) -0.003(3)
C16B 0.061(3) 0.052(3) 0.067(3) -0.003(3) 0.033(3) -0.005(2)
C17A 0.033(5) 0.057(6) 0.037(5) 0.011(4) 0.021(4) 0.014(4)
C17B 0.034(5) 0.054(6) 0.044(5) -0.009(4) 0.022(4) -0.011(4)
C18A 0.075(3) 0.056(4) 0.081(4) 0.019(3) 0.044(3) 0.010(3)
C18B 0.066(4) 0.077(4) 0.093(4) 0.015(3) 0.051(3) 0.008(3)
C19A 0.075(3) 0.056(4) 0.081(4) 0.019(3) 0.044(3) 0.010(3)
C19B 0.066(4) 0.077(4) 0.093(4) 0.015(3) 0.051(3) 0.008(3)
C20A 0.078(7) 0.044(6) 0.113(9) 0.038(6) 0.067(7) 0.025(5)
C20B 0.070(7) 0.131(10) 0.096(8) 0.001(7) 0.074(7) 0.018(7)
C21A 0.075(3) 0.056(4) 0.081(4) 0.019(3) 0.044(3) 0.010(3)
C21B 0.066(4) 0.077(4) 0.093(4) 0.015(3) 0.051(3) 0.008(3)
C22A 0.075(3) 0.056(4) 0.081(4) 0.019(3) 0.044(3) 0.010(3)
C22B 0.066(4) 0.077(4) 0.093(4) 0.015(3) 0.051(3) 0.008(3)
C23A 0.041(5) 0.036(5) 0.034(5) -0.007(4) 0.021(4) -0.011(4)
C23B 0.038(5) 0.056(6) 0.030(5) 0.012(4) 0.021(4) 0.003(4)
C24A 0.051(3) 0.061(3) 0.056(3) 0.002(3) 0.031(2) 0.000(2)
C24B 0.071(4) 0.061(4) 0.078(3) 0.005(3) 0.033(3) 0.017(3)
C25A 0.051(3) 0.061(3) 0.056(3) 0.002(3) 0.031(2) 0.000(2)
C25B 0.071(4) 0.061(4) 0.078(3) 0.005(3) 0.033(3) 0.017(3)
C26A 0.069(7) 0.096(8) 0.054(6) -0.005(6) 0.039(6) -0.007(6)
C26B 0.131(10) 0.051(7) 0.089(8) 0.018(6) 0.083(8) 0.038(7)
C27A 0.051(3) 0.061(3) 0.056(3) 0.002(3) 0.031(2) 0.000(2)
C27B 0.071(4) 0.061(4) 0.078(3) 0.005(3) 0.033(3) 0.017(3)
C28A 0.051(3) 0.061(3) 0.056(3) 0.002(3) 0.031(2) 0.000(2)
C28B 0.071(4) 0.061(4) 0.078(3) 0.005(3) 0.033(3) 0.017(3)

loop_
_geom_bond_atom_site_label_1
_geom_bond_atom_site_label_2
_geom_bond_distance
_geom_bond_site_symmetry_2
_geom_bond_publ_flag
Ag1A S2A 2.462(3) . ?
Ag1A S1A 2.576(3) . ?
Ag1A N1A 2.635(6) . ?
Ag1A S1A 2.678(3) 3_656 ?
Ag1A Ag1A 3.125(2) 3_656 ?
Ag1B S2B 2.439(3) . ?
Ag1B S1B 2.566(3) . ?
Ag1B S1B 2.680(3) 3_566 ?
Ag1B Ag1B 2.9974(19) 3_566 ?
S1A C1A 1.719(9) . ?
S1A Ag1A 2.678(3) 3_656 ?
S2B C3B 1.729(9) . ?
S2A C3A 1.715(9) . ?
S1B C1B 1.747(9) . ?
S1B Ag1B 2.680(3) 3_566 ?
P1A N1A 1.566(6) . ?
P1A C5A 1.792(8) . ?
P1A C11A 1.814(8) . ?
P1A C1A 1.822(9) . ?
P2B N1B 1.607(6) . ?
P2B C23B 1.799(8) . ?
P2B C17B 1.803(8) . ?
P2B C3B 1.836(8) . ?
P2A N1A 1.607(6) . ?
P2A C23A 1.795(7) . ?
P2A C17A 1.800(8) . ?
P2A C3A 1.840(8) . ?
P1B N1B 1.562(6) . ?
P1B C5B 1.786(8) . ?
P1B C11B 1.813(8) . ?
P1B C1B 1.834(8) . ?
N2A C1A 1.285(9) . ?
N2A C2A 1.501(11) . ?
N2B C1B 1.284(9) . ?
N2B C2B 1.486(11) . ?
N3A C3A 1.278(10) . ?
N3A C4A 1.489(10) . ?
N3B C3B 1.254(9) . ?
N3B C4B 1.488(11) . ?
C5A C6A 1.391(11) . ?
C5A C10A 1.418(11) . ?
C5B C10B 1.394(11) . ?
C5B C6B 1.401(10) . ?
C6A C7A 1.392(11) . ?
C6B C7B 1.382(11) . ?
C7A C8A 1.379(11) . ?
C7B C8B 1.373(12) . ?
C8A C9A 1.379(12) . ?
C8B C9B 1.386(11) . ?
C9A C10A 1.384(11) . ?
C9B C10B 1.383(11) . ?
C11A C12A 1.377(11) . ?
C11A C16A 1.411(11) . ?
C11B C12B 1.363(11) . ?
C11B C16B 1.395(11) . ?
C12A C13A 1.386(12) . ?
C12B C13B 1.432(12) . ?
C13A C14A 1.346(13) . ?
C13B C14B 1.351(13) . ?
C14A C15A 1.378(13) . ?
C14B C15B 1.360(13) . ?
C15A C16A 1.373(11) . ?
C15B C16B 1.400(11) . ?
C17A C22A 1.367(12) . ?
C17A C18A 1.381(11) . ?
C17B C22B 1.359(11) . ?
C17B C18B 1.412(12) . ?
C18A C19A 1.376(12) . ?
C18B C19B 1.399(12) . ?
C19A C20A 1.352(12) . ?
C19B C20B 1.362(13) . ?
C20A C21A 1.313(12) . ?
C20B C21B 1.346(13) . ?
C21A C22A 1.392(12) . ?
C21B C22B 1.402(12) . ?
C23A C28A 1.386(10) . ?
C23A C24A 1.407(10) . ?
C23B C28B 1.386(11) . ?
C23B C24B 1.393(12) . ?
C24A C25A 1.362(11) . ?
C24B C25B 1.383(12) . ?
C25A C26A 1.360(12) . ?
C25B C26B 1.365(13) . ?
C26A C27A 1.363(11) . ?
C26B C27B 1.354(13) . ?
C27A C28A 1.390(11) . ?
C27B C28B 1.368(12) . ?
